data_7236610
loop_
_publ_author_name
'Shen, Cheng'
'Xu, Yuan-gang'
'Lu, Ming'

_publ_section_title
;
 A series of high-energy coordination polymers with
 3,6-bis(4-nitroamino-1,2,5-oxadiazol-3-yl)-1,4,2,5-dioxadiazine, a ligand
 with multi-coordination sites, high oxygen content and detonation
 performance: syntheses, structures, and performance
;
_journal_issue 35
_journal_name_full 'Journal of Materials Chemistry A'
_journal_page_first 18854
_journal_paper_doi 10.1039/C7TA05479C
_journal_volume 5
_journal_year 2017
_chemical_formula_moiety 'C6 H8 Co N10 O12, 2(H2 O)'
_chemical_formula_sum 'C6 H12 Co N10 O14'
_chemical_formula_weight 507.19
_space_group_crystal_system monoclinic
_space_group_IT_number 4
_space_group_name_Hall 'P 2yb'
_space_group_name_H-M_alt 'P 1 21 1'
_atom_sites_solution_hydrogens difmap
_atom_sites_solution_primary direct
_audit_creation_date 2017-02-27
_audit_creation_method
;
Olex2 1.2-alpha
(compiled 2017.02.06 svn.r3384 for OlexSys, GUI svn.r5312)
;
_audit_update_record
;
2017-04-17 deposited with the CCDC.
2017-08-09 downloaded from the CCDC.
;
_cell_angle_alpha 90
_cell_angle_beta 99.227(9)
_cell_angle_gamma 90
_cell_formula_units_Z 4
_cell_length_a 8.1638(10)
_cell_length_b 12.1332(16)
_cell_length_c 16.740(2)
_cell_measurement_reflns_used 5240
_cell_measurement_temperature 140
_cell_measurement_theta_max 23.58
_cell_measurement_theta_min 2.47
_cell_volume 1636.7(4)
_computing_cell_refinement 'SAINT v7.68A (Bruker, 2009)'
_computing_data_reduction 'SAINT v7.68A (Bruker, 2009)'
_computing_molecular_graphics 'Olex2 (Dolomanov et al., 2009)'
_computing_publication_material 'Olex2 (Dolomanov et al., 2009)'
_computing_structure_refinement 'ShelXL (Sheldrick, 2015)'
_computing_structure_solution 'ShelXT (Sheldrick, 2015)'
_diffrn_ambient_temperature 140
_diffrn_measured_fraction_theta_full 0.999
_diffrn_measured_fraction_theta_max 0.999
_diffrn_measurement_device_type 'Bruker APEX-II CCD'
_diffrn_measurement_method '\f and \w scans'
_diffrn_radiation_monochromator graphite
_diffrn_radiation_type MoK\a
_diffrn_radiation_wavelength 0.71073
_diffrn_reflns_av_R_equivalents 0.0610
_diffrn_reflns_av_unetI/netI 0.0712
_diffrn_reflns_Laue_measured_fraction_full 0.999
_diffrn_reflns_Laue_measured_fraction_max 0.999
_diffrn_reflns_limit_h_max 10
_diffrn_reflns_limit_h_min -10
_diffrn_reflns_limit_k_max 15
_diffrn_reflns_limit_k_min -15
_diffrn_reflns_limit_l_max 21
_diffrn_reflns_limit_l_min -21
_diffrn_reflns_number 25773
_diffrn_reflns_point_group_measured_fraction_full 0.999
_diffrn_reflns_point_group_measured_fraction_max 0.999
_diffrn_reflns_theta_full 26.000
_diffrn_reflns_theta_max 27.096
_diffrn_reflns_theta_min 1.232
_diffrn_standards_number 0
_exptl_absorpt_coefficient_mu 1.158
_exptl_absorpt_correction_T_max 0.7456
_exptl_absorpt_correction_T_min 0.6197
_exptl_absorpt_correction_type multi-scan
_exptl_absorpt_process_details
'SADABS-2008/1 (Bruker,2008) was used for absorption correction. wR2(int) was 0.0771 before and 0.0630 after correction. The Ratio of minimum to maximum transmission is 0.8311. The \l/2 correction factor is 0.0015.'
_exptl_crystal_colour violet
_exptl_crystal_colour_primary violet
_exptl_crystal_density_diffrn 2.058
_exptl_crystal_description block
_exptl_crystal_F_000 1028
_exptl_crystal_size_max 0.2
_exptl_crystal_size_mid 0.12
_exptl_crystal_size_min 0.11
_refine_diff_density_max 0.469
_refine_diff_density_min -1.002
_refine_diff_density_rms 0.111
_refine_ls_abs_structure_details
;
 Refined as an inversion twin.
;
_refine_ls_abs_structure_Flack 0.50(3)
_refine_ls_extinction_method none
_refine_ls_goodness_of_fit_ref 1.026
_refine_ls_hydrogen_treatment constr
_refine_ls_matrix_type full
_refine_ls_number_parameters 580
_refine_ls_number_reflns 7191
_refine_ls_number_restraints 3
_refine_ls_restrained_S_all 1.026
_refine_ls_R_factor_all 0.0768
_refine_ls_R_factor_gt 0.0518
_refine_ls_shift/su_max 0.000
_refine_ls_shift/su_mean 0.000
_refine_ls_structure_factor_coef Fsqd
_refine_ls_weighting_details 'w=1/[\s^2^(Fo^2^)+(0.0720P)^2^+0.9100P] where P=(Fo^2^+2Fc^2^)/3'
_refine_ls_weighting_scheme calc
_refine_ls_wR_factor_gt 0.1211
_refine_ls_wR_factor_ref 0.1336
_reflns_Friedel_coverage 0.908
_reflns_Friedel_fraction_full 0.999
_reflns_Friedel_fraction_max 0.999
_reflns_number_gt 5618
_reflns_number_total 7191
_reflns_threshold_expression 'I > 2\s(I)'
_cod_data_source_file c7ta05479c2.cif
_cod_data_source_block mo_40_0m
_cod_database_code 7236610
_shelx_shelxl_version_number 2014/7
_shelx_space_group_comment
;
The symmetry employed for this shelxl refinement is uniquely defined
by the following loop, which should always be used as a source of
symmetry information in preference to the above space-group names.
They are only intended as comments.
;
_olex2_refinement_description
;
1. Twinned data refinement
 Scales: 0.50(3)
 0.50(3)
2. Fixed Uiso
 At 1.5 times of:
  All O(H,H) groups
3. Restrained distances
 H12A-H2WA
 2.2 with sigma of 0.02
 H3WB-H11B
 2.2 with sigma of 0.02
4.a Free rotating group:
 O11W(H11A,H11B), O10W(H10A,H10B), O12W(H12A,H12B), O8W(H8WA,H8WB)
4.b Rotating group:
 O1W(H1WA,H1WB), O2W(H2WA,H2WB), O3W(H3WA,H3WB), O4W(H4WA,H4WB), O5W(H5WA,
 H5WB), O6W(H6WA,H6WB), O7W(H7WA,H7WB), O9W(H9WA,H9WB)
;
_olex2_submission_special_instructions 'No special instructions were received'

loop_
_space_group_symop_operation_xyz
'x, y, z'
'-x, y+1/2, -z'

loop_
_atom_site_label
_atom_site_type_symbol
_atom_site_fract_x
_atom_site_fract_y
_atom_site_fract_z
_atom_site_U_iso_or_equiv
_atom_site_adp_type
_atom_site_occupancy
_atom_site_site_symmetry_order
_atom_site_calc_flag
_atom_site_refinement_flags_posn
Co1 Co 0.53643(13) 0.53642(10) -0.02847(7) 0.0253(3) Uani 1 1 d .
Co2 Co -0.10908(11) 0.47105(8) 0.60004(6) 0.0138(2) Uani 1 1 d .
O1 O 0.6303(7) 0.6114(5) -0.1942(3) 0.0239(14) Uani 1 1 d .
O1W O 0.7114(7) 0.6702(6) -0.0039(4) 0.0343(17) Uani 1 1 d .
H1WA H 0.7934 0.6612 -0.0316 0.052 Uiso 1 1 d GR
H1WB H 0.7522 0.6718 0.0480 0.052 Uiso 1 1 d GR
O2W O 0.7000(8) 0.4365(5) -0.0758(4) 0.0305(16) Uani 1 1 d .
H2WA H 0.8037 0.4386 -0.0451 0.046 Uiso 1 1 d DGR
H2WB H 0.7144 0.4567 -0.1273 0.046 Uiso 1 1 d GR
O2 O 0.3945(7) 0.6210(6) -0.2732(3) 0.0213(14) Uani 1 1 d .
O3W O 0.6409(7) 0.4631(7) 0.0809(3) 0.0316(14) Uani 1 1 d .
H3WA H 0.5797 0.4047 0.0946 0.047 Uiso 1 1 d GR
H3WB H 0.6477 0.5120 0.1229 0.047 Uiso 1 1 d DGR
O3 O -0.0265(6) 0.6410(5) -0.1874(3) 0.0197(13) Uani 1 1 d .
O4W O 0.3483(7) 0.4111(6) -0.0423(4) 0.0291(15) Uani 1 1 d .
H4WA H 0.3124 0.4004 -0.0937 0.044 Uiso 1 1 d GR
H4WB H 0.2661 0.4327 -0.0187 0.044 Uiso 1 1 d GR
O4 O 0.1135(6) 0.7029(5) 0.0498(3) 0.0190(12) Uani 1 1 d .
O5 O 0.4227(6) 0.6712(5) 0.1118(3) 0.0208(13) Uani 1 1 d .
O5W O 0.0729(7) 0.5944(5) 0.6135(3) 0.0215(13) Uani 1 1 d .
H5WA H 0.0873 0.6196 0.6631 0.032 Uiso 1 1 d GR
H5WB H 0.0406 0.6483 0.5800 0.032 Uiso 1 1 d GR
O6W O -0.2702(7) 0.5740(5) 0.6483(3) 0.0218(13) Uani 1 1 d .
H6WA H -0.3735 0.5684 0.6206 0.033 Uiso 1 1 d GR
H6WB H -0.2388 0.6447 0.6463 0.033 Uiso 1 1 d GR
O6 O 0.5375(7) 0.5920(5) 0.3466(3) 0.0235(14) Uani 1 1 d .
O7 O 0.1122(8) 0.5935(6) 0.4317(4) 0.0310(16) Uani 1 1 d .
O7W O -0.2890(7) 0.3472(5) 0.5794(4) 0.0242(14) Uani 1 1 d .
H7WA H -0.3515 0.3524 0.5293 0.036 Uiso 1 1 d GR
H7WB H -0.3608 0.3502 0.6159 0.036 Uiso 1 1 d GR
O8 O -0.1180(7) 0.6453(5) 0.3559(4) 0.0272(14) Uani 1 1 d .
O9 O 0.5386(7) 0.3563(6) 0.2116(4) 0.0331(16) Uani 1 1 d .
O9W O -0.2174(7) 0.5317(6) 0.4884(3) 0.0264(13) Uani 1 1 d .
H9WA H -0.2702 0.4782 0.4566 0.040 Uiso 1 1 d GR
H9WB H -0.1410 0.5617 0.4614 0.040 Uiso 1 1 d GR
O10 O 0.3044(9) 0.3906(7) 0.1359(4) 0.0401(19) Uani 1 1 d .
O11W O 0.8105(7) 0.6322(6) 0.1629(4) 0.0290(14) Uani 1 1 d .
H11A H 0.9104 0.6351 0.1903 0.043 Uiso 1 1 d G
H11B H 0.7405 0.6582 0.1922 0.043 Uiso 1 1 d DG
O11 O -0.1153(8) 0.3916(5) 0.2251(4) 0.0293(15) Uani 1 1 d .
O12 O 0.0024(7) 0.3330(5) 0.4606(3) 0.0241(14) Uani 1 1 d .
O13 O 0.3129(7) 0.2975(5) 0.5255(3) 0.0224(13) Uani 1 1 d .
O14 O 0.4534(6) 0.3691(5) 0.7603(3) 0.0179(12) Uani 1 1 d .
O15 O 0.0297(7) 0.3843(6) 0.8441(3) 0.0251(14) Uani 1 1 d .
O16 O -0.2060(6) 0.3957(5) 0.7647(3) 0.0209(13) Uani 1 1 d .
N1 N 0.4074(8) 0.6150(6) -0.1371(4) 0.0192(15) Uani 1 1 d .
N2 N 0.3702(8) 0.6397(7) 0.0295(4) 0.0204(16) Uani 1 1 d .
N3 N 0.4769(7) 0.6168(6) -0.2050(4) 0.0162(14) Uani 1 1 d .
N4 N 0.1271(8) 0.6271(6) -0.2149(4) 0.0170(15) Uani 1 1 d .
N5 N -0.0074(8) 0.6536(6) -0.1060(4) 0.0179(15) Uani 1 1 d .
N6 N 0.1468(8) 0.6677(6) 0.1331(4) 0.0182(15) Uani 1 1 d .
N7 N 0.5191(8) 0.6119(6) 0.2653(4) 0.0205(15) Uani 1 1 d .
N8 N 0.3831(8) 0.5987(6) 0.3742(4) 0.0199(15) Uani 1 1 d .
N9 N 0.1070(8) 0.6399(6) 0.3007(4) 0.0194(15) Uani 1 1 d .
N10 N 0.0392(8) 0.6270(6) 0.3663(4) 0.0204(15) Uani 1 1 d .
N11 N 0.0190(8) 0.3981(5) 0.7094(4) 0.0140(13) Uani 1 1 d .
N12 N 0.0572(8) 0.3729(6) 0.5421(4) 0.0155(14) Uani 1 1 d .
N13 N -0.0522(8) 0.3927(5) 0.7765(4) 0.0157(14) Uani 1 1 d .
N14 N 0.2977(8) 0.3831(6) 0.7862(4) 0.0175(14) Uani 1 1 d .
N15 N 0.4342(8) 0.3578(6) 0.6787(4) 0.0162(14) Uani 1 1 d .
N16 N 0.2793(9) 0.3239(7) 0.4391(4) 0.0243(17) Uani 1 1 d .
N17 N -0.0968(9) 0.3726(6) 0.3069(4) 0.0249(16) Uani 1 1 d .
N18 N 0.0359(9) 0.3910(6) 0.1967(4) 0.0236(17) Uani 1 1 d .
N19 N 0.3176(9) 0.3569(6) 0.2709(4) 0.0216(17) Uani 1 1 d .
N20 N 0.3839(9) 0.3693(6) 0.2040(5) 0.0280(17) Uani 1 1 d .
C01Q C 0.1495(11) 0.3695(7) 0.2614(5) 0.0231(19) Uani 1 1 d .
C01N C 0.2751(9) 0.3666(7) 0.6526(5) 0.0161(16) Uani 1 1 d .
C01L C 0.2083(9) 0.3476(7) 0.5676(5) 0.0155(17) Uani 1 1 d .
C01E C 0.3624(9) 0.6298(6) 0.2422(5) 0.0138(16) Uani 1 1 d .
C01P C 0.1272(10) 0.3362(7) 0.4148(5) 0.0193(18) Uani 1 1 d .
C01F C 0.2192(10) 0.6626(7) 0.0036(5) 0.0173(17) Uani 1 1 d .
C01M C 0.1523(9) 0.6459(7) -0.0815(5) 0.0163(16) Uani 1 1 d .
C01G C 0.3022(10) 0.6579(7) 0.1583(5) 0.0159(17) Uani 1 1 d .
C01O C 0.0655(10) 0.3571(7) 0.3288(5) 0.0196(18) Uani 1 1 d .
C01I C 0.1878(10) 0.3834(7) 0.7202(5) 0.0152(17) Uani 1 1 d .
C01K C 0.2373(9) 0.6275(7) -0.1475(5) 0.0150(16) Uani 1 1 d .
C01J C 0.2769(9) 0.6227(7) 0.3106(5) 0.0144(16) Uani 1 1 d .
O10W O 0.4030(9) 0.6011(6) 0.5553(4) 0.0395(17) Uani 1 1 d .
H10A H 0.3859 0.5928 0.5030 0.059 Uiso 1 1 d G
H10B H 0.4018 0.6710 0.5670 0.059 Uiso 1 1 d G
O12W O 1.0031(9) 0.4482(6) 0.0215(4) 0.0357(17) Uani 1 1 d .
H12A H 1.0183 0.5190 0.0259 0.053 Uiso 1 1 d DG
H12B H 1.0231 0.4181 0.0693 0.053 Uiso 1 1 d G
O8W O -0.3823(7) 0.3341(6) 0.4039(4) 0.0317(15) Uani 1 1 d .
H8WA H -0.4864 0.3227 0.3847 0.048 Uiso 1 1 d G
H8WB H -0.3303 0.3543 0.3648 0.048 Uiso 1 1 d G

loop_
_atom_site_aniso_label
_atom_site_aniso_U_11
_atom_site_aniso_U_22
_atom_site_aniso_U_33
_atom_site_aniso_U_23
_atom_site_aniso_U_13
_atom_site_aniso_U_12
Co1 0.0181(6) 0.0352(7) 0.0224(6) 0.0011(5) 0.0027(5) 0.0008(5)
Co2 0.0083(4) 0.0210(5) 0.0120(5) 0.0006(5) 0.0014(4) 0.0008(4)
O1 0.016(3) 0.039(4) 0.018(3) 0.000(3) 0.007(2) 0.003(3)
O1W 0.013(3) 0.064(5) 0.027(3) -0.011(3) 0.005(3) -0.009(3)
O2W 0.032(4) 0.042(4) 0.018(3) -0.003(3) 0.005(3) 0.001(3)
O2 0.019(3) 0.039(4) 0.007(3) 0.001(3) 0.005(2) -0.004(3)
O3W 0.022(3) 0.053(4) 0.019(3) -0.003(3) 0.000(2) -0.004(3)
O3 0.011(3) 0.029(3) 0.018(3) -0.002(3) -0.002(2) 0.004(2)
O4W 0.013(3) 0.049(4) 0.025(3) -0.002(3) 0.003(3) -0.002(3)
O4 0.012(3) 0.030(3) 0.015(3) 0.001(2) 0.003(2) 0.005(2)
O5 0.007(3) 0.041(4) 0.014(3) -0.003(3) 0.001(2) 0.000(2)
O5W 0.025(3) 0.023(3) 0.017(3) 0.000(3) 0.006(2) -0.006(2)
O6W 0.016(3) 0.027(3) 0.024(3) 0.004(3) 0.006(2) 0.009(2)
O6 0.010(3) 0.044(4) 0.017(3) 0.006(3) 0.004(2) 0.005(2)
O7 0.024(3) 0.050(4) 0.022(3) 0.007(3) 0.012(3) 0.002(3)
O7W 0.015(3) 0.034(4) 0.024(3) 0.000(3) 0.002(2) -0.004(2)
O8 0.010(3) 0.033(3) 0.041(4) 0.000(3) 0.013(3) -0.002(2)
O9 0.020(3) 0.045(4) 0.037(4) 0.004(3) 0.013(3) -0.001(3)
O9W 0.025(3) 0.039(4) 0.016(3) 0.009(3) 0.005(2) 0.004(3)
O10 0.036(4) 0.063(5) 0.020(3) 0.007(3) 0.002(3) -0.002(4)
O11W 0.015(3) 0.042(4) 0.030(3) 0.001(3) 0.003(3) 0.002(3)
O11 0.026(3) 0.041(4) 0.020(3) 0.003(3) 0.003(3) 0.002(3)
O12 0.015(3) 0.042(4) 0.015(3) -0.006(3) 0.001(2) -0.003(3)
O13 0.017(3) 0.037(4) 0.012(3) -0.002(2) 0.001(2) 0.010(3)
O14 0.008(3) 0.034(3) 0.011(3) -0.003(2) 0.001(2) 0.002(2)
O15 0.015(3) 0.044(4) 0.016(3) 0.000(3) 0.002(2) 0.000(3)
O16 0.005(3) 0.034(4) 0.024(3) 0.001(3) 0.004(2) -0.001(2)
N1 0.009(3) 0.037(4) 0.011(3) 0.000(3) 0.001(3) 0.001(3)
N2 0.010(3) 0.044(4) 0.007(3) 0.000(3) 0.004(3) 0.002(3)
N3 0.007(3) 0.025(4) 0.017(3) -0.002(3) 0.004(3) -0.004(3)
N4 0.012(3) 0.020(4) 0.019(4) -0.002(3) 0.003(3) 0.000(3)
N5 0.012(3) 0.030(4) 0.012(3) -0.002(3) 0.002(3) 0.004(3)
N6 0.015(3) 0.029(4) 0.010(3) 0.000(3) 0.001(3) 0.001(3)
N7 0.016(3) 0.031(4) 0.015(3) -0.002(3) 0.004(3) 0.005(3)
N8 0.009(3) 0.034(4) 0.017(3) 0.003(3) 0.002(3) 0.002(3)
N9 0.011(3) 0.030(4) 0.018(3) -0.001(3) 0.004(3) -0.001(3)
N10 0.022(4) 0.027(4) 0.014(3) -0.002(3) 0.008(3) 0.001(3)
N11 0.010(3) 0.018(3) 0.015(3) 0.001(3) 0.003(3) 0.000(3)
N12 0.013(3) 0.024(4) 0.010(3) -0.008(3) 0.002(3) 0.000(3)
N13 0.014(3) 0.018(3) 0.016(3) 0.002(3) 0.002(3) 0.003(3)
N14 0.010(3) 0.028(4) 0.015(3) 0.000(3) 0.003(3) 0.001(3)
N15 0.006(3) 0.027(4) 0.016(3) 0.000(3) 0.001(3) 0.001(3)
N16 0.019(4) 0.041(4) 0.014(3) 0.000(3) 0.005(3) 0.004(3)
N17 0.022(4) 0.034(4) 0.018(4) -0.001(3) 0.000(3) -0.005(3)
N18 0.021(4) 0.031(4) 0.020(4) 0.002(3) 0.007(3) 0.002(3)
N19 0.017(4) 0.026(4) 0.021(4) 0.001(3) 0.003(3) 0.004(3)
N20 0.026(4) 0.028(4) 0.032(4) 0.001(3) 0.011(3) -0.003(3)
C01Q 0.023(5) 0.023(4) 0.023(5) -0.003(4) 0.002(4) 0.000(3)
C01N 0.010(4) 0.022(4) 0.017(4) 0.001(3) 0.003(3) -0.002(3)
C01L 0.008(4) 0.026(4) 0.013(4) 0.002(3) 0.004(3) -0.002(3)
C01E 0.009(3) 0.015(4) 0.018(4) -0.002(3) 0.007(3) 0.000(3)
C01P 0.016(4) 0.025(4) 0.016(4) -0.004(3) -0.002(3) 0.002(3)
C01F 0.014(4) 0.022(4) 0.016(4) 0.000(3) 0.004(3) -0.002(3)
C01M 0.013(4) 0.023(4) 0.013(4) -0.001(3) 0.001(3) 0.004(3)
C01G 0.014(4) 0.020(4) 0.015(4) -0.005(3) 0.005(3) 0.001(3)
C01O 0.017(4) 0.025(4) 0.016(4) 0.003(3) -0.001(3) 0.001(3)
C01I 0.014(4) 0.014(4) 0.018(4) 0.003(3) 0.001(3) 0.002(3)
C01K 0.011(4) 0.022(4) 0.012(4) -0.001(3) 0.002(3) 0.000(3)
C01J 0.009(4) 0.024(4) 0.010(4) 0.000(3) 0.002(3) 0.002(3)
O10W 0.047(4) 0.057(5) 0.013(3) 0.001(3) 0.001(3) 0.007(4)
O12W 0.039(4) 0.046(4) 0.021(3) 0.001(3) 0.002(3) 0.002(3)
O8W 0.016(3) 0.054(4) 0.025(3) -0.007(3) 0.001(3) -0.002(3)

loop_
_atom_type_symbol
_atom_type_description
_atom_type_scat_dispersion_real
_atom_type_scat_dispersion_imag
_atom_type_scat_source
C C 0.0033 0.0016 'International Tables Vol C Tables 4.2.6.8 and 6.1.1.4'
H H 0.0000 0.0000 'International Tables Vol C Tables 4.2.6.8 and 6.1.1.4'
Co Co 0.3494 0.9721 'International Tables Vol C Tables 4.2.6.8 and 6.1.1.4'
N N 0.0061 0.0033 'International Tables Vol C Tables 4.2.6.8 and 6.1.1.4'
O O 0.0106 0.0060 'International Tables Vol C Tables 4.2.6.8 and 6.1.1.4'

loop_
_geom_angle_atom_site_label_1
_geom_angle_atom_site_label_2
_geom_angle_atom_site_label_3
_geom_angle
O1W Co1 N1 92.7(3)
O1W Co1 N2 85.6(3)
O2W Co1 O1W 93.8(3)
O2W Co1 O3W 83.5(3)
O2W Co1 O4W 92.2(3)
O2W Co1 N1 101.2(3)
O2W Co1 N2 176.4(3)
O3W Co1 O1W 89.3(3)
O3W Co1 O4W 88.7(3)
O3W Co1 N1 174.7(3)
O3W Co1 N2 92.9(3)
O4W Co1 O1W 173.5(3)
O4W Co1 N1 88.7(3)
O4W Co1 N2 88.3(3)
N1 Co1 N2 82.4(3)
O5W Co2 N11 87.9(2)
O5W Co2 N12 87.5(2)
O6W Co2 O5W 90.6(2)
O6W Co2 O7W 91.4(2)
O6W Co2 O9W 86.1(2)
O6W Co2 N11 99.7(2)
O6W Co2 N12 175.5(3)
O7W Co2 O5W 176.6(2)
O7W Co2 N11 94.5(2)
O7W Co2 N12 90.3(2)
O9W Co2 O5W 92.1(2)
O9W Co2 O7W 85.4(3)
O9W Co2 N11 174.2(3)
O9W Co2 N12 89.9(2)
N11 Co2 N12 84.3(2)
Co1 O1W H1WA 110.0
Co1 O1W H1WB 109.8
H1WA O1W H1WB 108.9
Co1 O2W H2WA 111.5
Co1 O2W H2WB 113.0
H2WA O2W H2WB 105.8
Co1 O3W H3WA 112.6
Co1 O3W H3WB 111.3
H3WA O3W H3WB 106.2
N5 O3 N4 112.1(5)
Co1 O4W H4WA 109.5
Co1 O4W H4WB 109.1
H4WA O4W H4WB 109.3
C01F O4 N6 114.3(6)
C01G O5 N2 112.9(6)
Co2 O5W H5WA 109.7
Co2 O5W H5WB 109.3
H5WA O5W H5WB 109.2
Co2 O6W H6WA 110.9
Co2 O6W H6WB 111.0
H6WA O6W H6WB 107.7
N7 O6 N8 110.8(5)
Co2 O7W H7WA 112.2
Co2 O7W H7WB 111.8
H7WA O7W H7WB 106.8
Co2 O9W H9WA 111.7
Co2 O9W H9WB 111.4
H9WA O9W H9WB 107.3
H11A O11W H11B 109.5
N17 O11 N18 112.2(6)
C01P O12 N12 111.9(6)
C01L O13 N16 112.8(6)
N15 O14 N14 110.8(5)
N3 N1 Co1 120.0(5)
N3 N1 C01K 116.3(6)
C01K N1 Co1 119.8(5)
O5 N2 Co1 118.1(4)
C01F N2 Co1 127.7(6)
C01F N2 O5 113.3(7)
O1 N3 N1 115.4(6)
O2 N3 O1 121.8(7)
O2 N3 N1 122.8(6)
C01K N4 O3 103.8(6)
C01M N5 O3 104.8(6)
C01G N6 O4 111.8(7)
C01E N7 O6 105.8(6)
C01J N8 O6 104.9(6)
N10 N9 C01J 115.5(7)
O7 N10 O8 120.6(7)
O7 N10 N9 125.0(7)
O8 N10 N9 114.2(7)
N13 N11 Co2 121.0(5)
N13 N11 C01I 116.2(6)
C01I N11 Co2 120.5(5)
O12 N12 Co2 119.2(4)
C01L N12 Co2 128.9(5)
C01L N12 O12 111.8(6)
O15 N13 O16 122.6(7)
O15 N13 N11 122.1(6)
O16 N13 N11 115.3(6)
C01I N14 O14 105.7(6)
C01N N15 O14 106.1(6)
C01P N16 O13 111.5(7)
C01O N17 O11 104.2(7)
C01Q N18 O11 105.2(7)
N20 N19 C01Q 115.2(7)
O9 N20 N19 115.9(7)
O10 N20 O9 119.1(8)
O10 N20 N19 124.9(7)
N18 C01Q N19 132.2(8)
N18 C01Q C01O 107.7(7)
N19 C01Q C01O 120.1(8)
N15 C01N C01L 120.7(7)
N15 C01N C01I 109.7(7)
C01I C01N C01L 129.2(7)
O13 C01L C01N 114.5(6)
N12 C01L O13 126.7(7)
N12 C01L C01N 118.6(7)
N7 C01E C01G 119.6(7)
N7 C01E C01J 109.6(7)
C01J C01E C01G 130.7(7)
O12 C01P C01O 112.6(7)
N16 C01P O12 127.0(8)
N16 C01P C01O 120.4(8)
O4 C01F C01M 116.1(7)
N2 C01F O4 124.2(7)
N2 C01F C01M 119.7(8)
N5 C01M C01F 119.7(7)
N5 C01M C01K 110.9(7)
C01K C01M C01F 129.3(7)
O5 C01G C01E 114.7(7)
N6 C01G O5 124.9(7)
N6 C01G C01E 120.4(7)
N17 C01O C01Q 110.7(7)
N17 C01O C01P 117.7(8)
C01Q C01O C01P 131.6(8)
N11 C01I C01N 121.7(7)
N14 C01I N11 130.6(8)
N14 C01I C01N 107.7(7)
N1 C01K C01M 121.9(7)
N4 C01K N1 129.7(7)
N4 C01K C01M 108.4(6)
N8 C01J N9 131.0(7)
N8 C01J C01E 108.9(7)
N9 C01J C01E 120.1(7)
H10A O10W H10B 109.5
H12A O12W H12B 109.5
H8WA O8W H8WB 109.5

loop_
_geom_bond_atom_site_label_1
_geom_bond_atom_site_label_2
_geom_bond_distance
Co1 O1W 2.158(6)
Co1 O2W 2.055(6)
Co1 O3W 2.091(6)
Co1 O4W 2.147(6)
Co1 N1 2.171(6)
Co1 N2 2.185(7)
Co2 O5W 2.095(6)
Co2 O6W 2.070(6)
Co2 O7W 2.091(6)
Co2 O9W 2.071(5)
Co2 N11 2.147(6)
Co2 N12 2.151(7)
O1 N3 1.238(8)
O1W H1WA 0.8798
O1W H1WB 0.8796
O2W H2WA 0.9177
O2W H2WB 0.9217
O2 N3 1.230(8)
O3W H3WA 0.9172
O3W H3WB 0.9150
O3 N4 1.414(9)
O3 N5 1.355(8)
O4W H4WA 0.8720
O4W H4WB 0.8717
O4 N6 1.442(8)
O4 C01F 1.340(10)
O5 N2 1.429(8)
O5 C01G 1.358(10)
O5W H5WA 0.8745
O5W H5WB 0.8739
O6W H6WA 0.8976
O6W H6WB 0.8976
O6 N7 1.366(8)
O6 N8 1.413(9)
O7 N10 1.229(9)
O7W H7WA 0.9120
O7W H7WB 0.9117
O8 N10 1.286(9)
O9 N20 1.259(10)
O9W H9WA 0.9033
O9W H9WB 0.9028
O10 N20 1.244(10)
O11W H11A 0.8699
O11W H11B 0.8701
O11 N17 1.372(9)
O11 N18 1.393(10)
O12 N12 1.448(8)
O12 C01P 1.370(11)
O13 N16 1.464(9)
O13 C01L 1.337(9)
O14 N14 1.417(8)
O14 N15 1.357(8)
O15 N13 1.224(8)
O16 N13 1.240(8)
N1 N3 1.349(9)
N1 C01K 1.380(10)
N2 C01F 1.271(10)
N4 C01K 1.325(10)
N5 C01M 1.306(10)
N6 C01G 1.277(10)
N7 C01E 1.294(10)
N8 C01J 1.295(9)
N9 N10 1.315(9)
N9 C01J 1.387(10)
N11 N13 1.346(9)
N11 C01I 1.372(10)
N12 C01L 1.277(10)
N14 C01I 1.307(10)
N15 C01N 1.307(10)
N16 C01P 1.252(10)
N17 C01O 1.330(11)
N18 C01Q 1.334(11)
N19 N20 1.329(10)
N19 C01Q 1.365(11)
C01Q C01O 1.419(12)
C01N C01L 1.458(10)
C01N C01I 1.445(11)
C01E C01G 1.452(11)
C01E C01J 1.435(11)
C01P C01O 1.470(11)
C01F C01M 1.455(11)
C01M C01K 1.414(11)
O10W H10A 0.8701
O10W H10B 0.8700
O12W H12A 0.8700
O12W H12B 0.8698
O8W H8WA 0.8700
O8W H8WB 0.8700

loop_
_geom_torsion_atom_site_label_1
_geom_torsion_atom_site_label_2
_geom_torsion_atom_site_label_3
_geom_torsion_atom_site_label_4
_geom_torsion
Co1 N1 N3 O1 -26.1(9)
Co1 N1 N3 O2 152.4(6)
Co1 N1 C01K N4 -147.9(7)
Co1 N1 C01K C01M 33.2(11)
Co1 N2 C01F O4 162.8(6)
Co1 N2 C01F C01M -17.8(12)
Co2 N11 N13 O15 -157.0(6)
Co2 N11 N13 O16 23.6(9)
Co2 N11 C01I N14 149.9(8)
Co2 N11 C01I C01N -28.8(10)
Co2 N12 C01L O13 -171.3(6)
Co2 N12 C01L C01N 13.5(11)
O3 N4 C01K N1 178.7(8)
O3 N4 C01K C01M -2.4(9)
O3 N5 C01M C01F 176.2(7)
O3 N5 C01M C01K -0.4(9)
O4 N6 C01G O5 -4.3(12)
O4 N6 C01G C01E 176.2(7)
O4 C01F C01M N5 -10.6(12)
O4 C01F C01M C01K 165.2(8)
O5 N2 C01F O4 -5.8(12)
O5 N2 C01F C01M 173.7(7)
O6 N7 C01E C01G 177.8(7)
O6 N7 C01E C01J 0.7(9)
O6 N8 C01J N9 -179.7(9)
O6 N8 C01J C01E 0.8(9)
O11 N17 C01O C01Q 1.7(10)
O11 N17 C01O C01P 179.0(7)
O11 N18 C01Q N19 178.8(9)
O11 N18 C01Q C01O 0.1(9)
O12 N12 C01L O13 4.5(12)
O12 N12 C01L C01N -170.7(7)
O12 C01P C01O N17 1.6(11)
O12 C01P C01O C01Q 178.2(9)
O13 N16 C01P O12 3.8(13)
O13 N16 C01P C01O -176.6(7)
O14 N14 C01I N11 -177.4(8)
O14 N14 C01I C01N 1.5(9)
O14 N15 C01N C01L -174.0(7)
O14 N15 C01N C01I -0.5(9)
N2 O5 C01G N6 -31.5(11)
N2 O5 C01G C01E 148.1(7)
N2 C01F C01M N5 169.9(8)
N2 C01F C01M C01K -14.3(14)
N3 N1 C01K N4 9.8(13)
N3 N1 C01K C01M -169.0(7)
N4 O3 N5 C01M -1.2(8)
N5 O3 N4 C01K 2.3(8)
N5 C01M C01K N1 -179.1(8)
N5 C01M C01K N4 1.9(10)
N6 O4 C01F N2 -30.8(11)
N6 O4 C01F C01M 149.8(7)
N7 O6 N8 C01J -0.4(9)
N7 C01E C01G O5 -4.9(11)
N7 C01E C01G N6 174.7(8)
N7 C01E C01J N8 -1.0(10)
N7 C01E C01J N9 179.4(8)
N8 O6 N7 C01E -0.2(9)
N10 N9 C01J N8 -2.2(14)
N10 N9 C01J C01E 177.3(7)
N12 O12 C01P N16 31.5(12)
N12 O12 C01P C01O -148.1(7)
N13 N11 C01I N14 -13.1(13)
N13 N11 C01I C01N 168.2(7)
N14 O14 N15 C01N 1.4(8)
N15 O14 N14 C01I -1.9(8)
N15 C01N C01L O13 14.6(11)
N15 C01N C01L N12 -169.6(8)
N15 C01N C01I N11 178.3(8)
N15 C01N C01I N14 -0.7(10)
N16 O13 C01L N12 31.2(11)
N16 O13 C01L C01N -153.5(7)
N16 C01P C01O N17 -178.1(9)
N16 C01P C01O C01Q -1.5(15)
N17 O11 N18 C01Q 1.0(9)
N18 O11 N17 C01O -1.7(9)
N18 C01Q C01O N17 -1.2(11)
N18 C01Q C01O C01P -177.9(9)
N19 C01Q C01O N17 180.0(8)
N19 C01Q C01O C01P 3.2(15)
N20 N19 C01Q N18 0.9(14)
N20 N19 C01Q C01O 179.4(8)
C01Q N19 N20 O9 -179.0(8)
C01Q N19 N20 O10 -0.2(13)
C01L O13 N16 C01P -34.4(10)
C01L C01N C01I N11 -8.9(13)
C01L C01N C01I N14 172.1(8)
C01P O12 N12 Co2 141.6(6)
C01P O12 N12 C01L -34.6(9)
C01F O4 N6 C01G 35.1(9)
C01F C01M C01K N1 4.8(14)
C01F C01M C01K N4 -174.3(8)
C01G O5 N2 Co1 -133.7(6)
C01G O5 N2 C01F 36.0(10)
C01G C01E C01J N8 -177.6(8)
C01G C01E C01J N9 2.8(13)
C01I N11 N13 O15 5.9(11)
C01I N11 N13 O16 -173.5(7)
C01I C01N C01L O13 -157.5(8)
C01I C01N C01L N12 18.3(13)
C01K N1 N3 O1 176.2(7)
C01K N1 N3 O2 -5.3(12)
C01J N9 N10 O7 -5.8(12)
C01J N9 N10 O8 178.9(7)
C01J C01E C01G O5 171.4(8)
C01J C01E C01G N6 -9.0(14)

loop_
_twin_individual_id
_twin_individual_mass_fraction_refined
1 0.50(3)
2 0.50(3)
